data_7233004
loop_
_publ_author_name
'Hu, Mixia'
'Yan, YaLi'
'Zhu, Baohua'
'Chang, Fei'
'Yu, Shiyong'
'Alatan, Gaole'

_publ_section_title
;
 A series of Mn(i) photo-activated carbon monoxide-releasing molecules
 with benzimidazole coligands: synthesis, structural characterization, CO
 releasing properties and biological activity evaluation
;
_journal_issue 36
_journal_name_full 'RSC Advances'
_journal_page_first 20505
_journal_paper_doi 10.1039/C9RA01370A
_journal_volume 9
_journal_year 2019
_chemical_formula_moiety 'C50 H39 Cl Mn N3 O6 P2'
_chemical_formula_sum 'C50 H39 Cl Mn N3 O6 P2'
_chemical_formula_weight 930.17
_space_group_IT_number 2
_space_group_name_Hall '-P 1'
_space_group_name_H-M_alt 'P -1'
_symmetry_cell_setting triclinic
_symmetry_space_group_name_Hall '-P 1'
_symmetry_space_group_name_H-M 'P -1'
_atom_sites_solution_hydrogens geom
_atom_sites_solution_primary direct
_atom_sites_solution_secondary difmap
_audit_creation_method SHELXL-97
_audit_update_record
;
2019-04-24 deposited with the CCDC.    2019-06-17 downloaded from the CCDC.
;
_cell_angle_alpha 82.506(2)
_cell_angle_beta 88.492(3)
_cell_angle_gamma 77.515(2)
_cell_formula_units_Z 2
_cell_length_a 11.2347(7)
_cell_length_b 12.2555(7)
_cell_length_c 16.4480(10)
_cell_measurement_reflns_used 9752
_cell_measurement_temperature 293(2)
_cell_measurement_theta_max 28.31
_cell_measurement_theta_min 2.84
_cell_volume 2192.2(2)
_computing_structure_refinement 'SHELXL-97 (Sheldrick, 1997)'
_computing_structure_solution 'SHELXS-97 (Sheldrick, 1990)'
_diffrn_ambient_temperature 293(2)
_diffrn_measured_fraction_theta_full 0.996
_diffrn_measured_fraction_theta_max 0.996
_diffrn_measurement_device_type 'CCD area detector'
_diffrn_measurement_method 'phi and omega scans'
_diffrn_radiation_monochromator graphite
_diffrn_radiation_source 'fine-focus sealed tube'
_diffrn_radiation_type MoK\a
_diffrn_radiation_wavelength 0.71073
_diffrn_reflns_av_R_equivalents 0.0265
_diffrn_reflns_av_sigmaI/netI 0.0171
_diffrn_reflns_limit_h_max 15
_diffrn_reflns_limit_h_min -15
_diffrn_reflns_limit_k_max 16
_diffrn_reflns_limit_k_min -16
_diffrn_reflns_limit_l_max 21
_diffrn_reflns_limit_l_min -21
_diffrn_reflns_number 76721
_diffrn_reflns_theta_full 28.36
_diffrn_reflns_theta_max 28.36
_diffrn_reflns_theta_min 2.84
_exptl_absorpt_coefficient_mu 0.490
_exptl_absorpt_correction_type none
_exptl_crystal_colour yellow
_exptl_crystal_density_diffrn 1.409
_exptl_crystal_density_method 'not measured'
_exptl_crystal_description block
_exptl_crystal_F_000 960
_exptl_crystal_size_max 0.2
_exptl_crystal_size_mid 0.2
_exptl_crystal_size_min 0.2
_refine_diff_density_max 0.437
_refine_diff_density_min -0.319
_refine_diff_density_rms 0.043
_refine_ls_extinction_coef 0.0020(10)
_refine_ls_extinction_expression Fc^*^=kFc[1+0.001xFc^2^\l^3^/sin(2\q)]^-1/4^
_refine_ls_extinction_method SHELXL
_refine_ls_goodness_of_fit_ref 1.036
_refine_ls_hydrogen_treatment mixed
_refine_ls_matrix_type full
_refine_ls_number_parameters 569
_refine_ls_number_reflns 10902
_refine_ls_number_restraints 0
_refine_ls_restrained_S_all 1.036
_refine_ls_R_factor_all 0.0470
_refine_ls_R_factor_gt 0.0353
_refine_ls_shift/su_max 0.002
_refine_ls_shift/su_mean 0.000
_refine_ls_structure_factor_coef Fsqd
_refine_ls_weighting_details 'calc w=1/[\s^2^(Fo^2^)+(0.0471P)^2^+0.9094P] where P=(Fo^2^+2Fc^2^)/3'
_refine_ls_weighting_scheme calc
_refine_ls_wR_factor_gt 0.0914
_refine_ls_wR_factor_ref 0.0996
_reflns_number_gt 9009
_reflns_number_total 10902
_reflns_threshold_expression >2sigma(I)
_cod_data_source_file c9ra01370a2.cif
_cod_data_source_block Complex2
_cod_original_sg_symbol_H-M P-1
_cod_database_code 7233004

loop_
_symmetry_equiv_pos_as_xyz
'x, y, z'
'-x, -y, -z'

loop_
_atom_site_label
_atom_site_type_symbol
_atom_site_fract_x
_atom_site_fract_y
_atom_site_fract_z
_atom_site_U_iso_or_equiv
_atom_site_adp_type
_atom_site_occupancy
_atom_site_symmetry_multiplicity
_atom_site_calc_flag
_atom_site_refinement_flags
Mn1 Mn 0.716005(19) 0.646705(17) 0.807993(12) 0.02800(7) Uani 1 1 d .
P1 P 0.62749(3) 0.77066(3) 0.89944(2) 0.02987(9) Uani 1 1 d .
P2 P 0.80954(4) 0.51408(3) 0.72413(2) 0.03242(10) Uani 1 1 d .
Cl1 Cl 0.65200(4) 0.88208(4) 0.38882(3) 0.05000(12) Uani 1 1 d .
O1 O 0.63753(14) 0.46619(12) 0.91614(9) 0.0602(4) Uani 1 1 d .
N1 N 0.55414(12) 0.68047(11) 0.74212(8) 0.0324(3) Uani 1 1 d .
N2 N 0.74063(11) 0.77580(10) 0.72076(7) 0.0307(3) Uani 1 1 d .
O4 O 0.95100(12) 0.62790(13) 0.88948(9) 0.0575(4) Uani 1 1 d .
O5 O 0.6933(2) 0.76520(16) 0.40608(18) 0.1151(9) Uani 1 1 d .
O6 O 0.75033(19) 0.93544(18) 0.39324(17) 0.1067(7) Uani 1 1 d .
O7 O 0.56322(18) 0.9217(2) 0.44818(10) 0.0954(7) Uani 1 1 d .
O8 O 0.5944(2) 0.9107(2) 0.31217(11) 0.1074(7) Uani 1 1 d .
C62 C 0.67736(15) 0.90463(13) 0.88666(10) 0.0375(3) Uani 1 1 d .
C63 C 0.65471(15) 0.72307(14) 1.00928(9) 0.0370(3) Uani 1 1 d .
N3 N 0.66687(14) 0.89839(13) 0.61277(9) 0.0454(3) Uani 1 1 d .
H20 H 0.6173 0.9342 0.5745 0.055 Uiso 1 1 calc R
C61 C 0.90587(15) 0.38376(13) 0.77538(10) 0.0391(3) Uani 1 1 d .
C1 C 0.64874(18) 0.98116(15) 0.81570(12) 0.0469(4) Uani 1 1 d .
H5 H 0.5983 0.9669 0.7762 0.056 Uiso 1 1 calc R
C2 C 0.6946(2) 1.07781(17) 0.80362(16) 0.0644(6) Uani 1 1 d .
H1 H 0.6747 1.1282 0.7561 0.077 Uiso 1 1 calc R
C3 C 0.7692(3) 1.1001(2) 0.8610(2) 0.0854(8) Uani 1 1 d .
H2 H 0.7985 1.1661 0.8532 0.102 Uiso 1 1 calc R
C4 C 0.8002(3) 1.0251(3) 0.9295(2) 0.0949(10) Uani 1 1 d .
H4 H 0.8523 1.0392 0.9679 0.114 Uiso 1 1 calc R
C5 C 0.7547(2) 0.9273(2) 0.94259(14) 0.0661(6) Uani 1 1 d .
H3 H 0.7769 0.8768 0.9897 0.079 Uiso 1 1 calc R
C6 C 0.46009(14) 0.80235(13) 0.89613(9) 0.0353(3) Uani 1 1 d .
C7 C 0.39082(17) 0.89173(15) 0.84545(11) 0.0460(4) Uani 1 1 d .
H10 H 0.4285 0.9448 0.8158 0.055 Uiso 1 1 calc R
C8 C 0.26633(19) 0.90251(18) 0.83874(14) 0.0581(5) Uani 1 1 d .
H6 H 0.2212 0.9624 0.8042 0.070 Uiso 1 1 calc R
C9 C 0.20857(19) 0.8263(2) 0.88222(14) 0.0633(6) Uani 1 1 d .
H9 H 0.1246 0.8350 0.8779 0.076 Uiso 1 1 calc R
C10 C 0.27550(19) 0.7368(2) 0.93249(14) 0.0650(6) Uani 1 1 d .
H8 H 0.2368 0.6842 0.9618 0.078 Uiso 1 1 calc R
C11 C 0.40064(17) 0.72470(17) 0.93948(12) 0.0524(5) Uani 1 1 d .
H7 H 0.4453 0.6639 0.9736 0.063 Uiso 1 1 calc R
C12 C 0.73376(16) 0.62357(15) 1.03884(10) 0.0435(4) Uani 1 1 d .
H15 H 0.7744 0.5766 1.0022 0.052 Uiso 1 1 calc R
C13 C 0.75324(19) 0.59288(18) 1.12272(11) 0.0554(5) Uani 1 1 d .
H14 H 0.8056 0.5252 1.1419 0.066 Uiso 1 1 calc R
C14 C 0.6952(2) 0.6625(2) 1.17711(11) 0.0639(6) Uani 1 1 d .
H13 H 0.7094 0.6427 1.2331 0.077 Uiso 1 1 calc R
C15 C 0.6161(2) 0.7615(2) 1.14877(12) 0.0649(6) Uani 1 1 d .
H12 H 0.5772 0.8088 1.1857 0.078 Uiso 1 1 calc R
C16 C 0.59411(19) 0.79137(17) 1.06555(11) 0.0526(5) Uani 1 1 d .
H11 H 0.5385 0.8574 1.0471 0.063 Uiso 1 1 calc R
C17 C 0.67134(15) 0.53657(13) 0.87485(10) 0.0374(3) Uani 1 1 d .
C18 C 0.54198(14) 0.76377(13) 0.67818(9) 0.0339(3) Uani 1 1 d .
C19 C 0.64745(14) 0.81370(13) 0.66896(9) 0.0341(3) Uani 1 1 d .
C20 C 0.77990(17) 0.91712(15) 0.62759(10) 0.0435(4) Uani 1 1 d .
C21 C 0.8456(2) 0.9924(2) 0.58765(13) 0.0620(6) Uani 1 1 d .
H19 H 0.8137 1.0434 0.5426 0.074 Uiso 1 1 calc R
C22 C 0.9586(2) 0.9879(2) 0.61768(14) 0.0671(6) Uani 1 1 d .
H18 H 1.0048 1.0372 0.5926 0.081 Uiso 1 1 calc R
C23 C 1.0066(2) 0.9113(2) 0.68503(14) 0.0589(5) Uani 1 1 d .
H17 H 1.0844 0.9106 0.7035 0.071 Uiso 1 1 calc R
C24 C 0.94227(16) 0.83631(16) 0.72518(11) 0.0463(4) Uani 1 1 d .
H16 H 0.9752 0.7855 0.7701 0.056 Uiso 1 1 calc R
C25 C 0.82607(15) 0.83982(14) 0.69578(9) 0.0355(3) Uani 1 1 d .
C26 C 0.43899(16) 0.79767(16) 0.62948(11) 0.0461(4) Uani 1 1 d .
H21 H 0.4352 0.8539 0.5852 0.055 Uiso 1 1 calc R
C27 C 0.34201(18) 0.74654(19) 0.64772(13) 0.0560(5) Uani 1 1 d .
H24 H 0.2711 0.7683 0.6164 0.067 Uiso 1 1 calc R
C28 C 0.35199(18) 0.66289(18) 0.71300(13) 0.0536(5) Uani 1 1 d .
H23 H 0.2874 0.6276 0.7267 0.064 Uiso 1 1 calc R
C29 C 0.45816(16) 0.63165(15) 0.75795(11) 0.0426(4) Uani 1 1 d .
H22 H 0.4639 0.5740 0.8014 0.051 Uiso 1 1 calc R
C30 C 0.70786(15) 0.45416(14) 0.66555(10) 0.0388(3) Uani 1 1 d .
C31 C 0.7030(2) 0.4656(2) 0.58131(13) 0.0673(6) Uani 1 1 d .
H29 H 0.7517 0.5079 0.5505 0.081 Uiso 1 1 calc R
C32 C 0.6261(3) 0.4147(3) 0.54184(15) 0.0909(10) Uani 1 1 d .
H28 H 0.6243 0.4229 0.4848 0.109 Uiso 1 1 calc R
C33 C 0.5530(2) 0.3527(3) 0.58532(16) 0.0757(7) Uani 1 1 d .
H27 H 0.5024 0.3181 0.5584 0.091 Uiso 1 1 calc R
C34 C 0.5551(2) 0.3420(2) 0.66864(15) 0.0646(6) Uani 1 1 d .
H26 H 0.5046 0.3009 0.6988 0.077 Uiso 1 1 calc R
C35 C 0.6319(2) 0.39199(17) 0.70919(13) 0.0553(5) Uani 1 1 d .
H25 H 0.6325 0.3837 0.7662 0.066 Uiso 1 1 calc R
C36 C 0.9614(2) 0.30002(17) 0.72844(13) 0.0566(5) Uani 1 1 d .
H34 H 0.9468 0.3096 0.6723 0.068 Uiso 1 1 calc R
C37 C 1.0377(2) 0.20301(19) 0.76452(16) 0.0701(6) Uani 1 1 d .
H30 H 1.0755 0.1485 0.7324 0.084 Uiso 1 1 calc R
C38 C 1.0582(2) 0.18637(18) 0.84790(16) 0.0677(6) Uani 1 1 d .
H33 H 1.1094 0.1206 0.8719 0.081 Uiso 1 1 calc R
C39 C 1.0032(2) 0.26667(17) 0.89541(13) 0.0567(5) Uani 1 1 d .
H32 H 1.0160 0.2551 0.9518 0.068 Uiso 1 1 calc R
C40 C 0.92811(17) 0.36553(15) 0.85909(11) 0.0443(4) Uani 1 1 d .
H31 H 0.8922 0.4204 0.8915 0.053 Uiso 1 1 calc R
C41 C 0.91311(15) 0.56550(14) 0.64818(10) 0.0378(3) Uani 1 1 d .
C42 C 1.03844(18) 0.53312(19) 0.65819(12) 0.0537(5) Uani 1 1 d .
H39 H 1.0713 0.4799 0.7019 0.064 Uiso 1 1 calc R
C43 C 1.1151(2) 0.5801(3) 0.60298(15) 0.0727(7) Uani 1 1 d .
H38 H 1.1991 0.5570 0.6095 0.087 Uiso 1 1 calc R
C44 C 1.0679(2) 0.6603(2) 0.53891(15) 0.0722(7) Uani 1 1 d .
H37 H 1.1199 0.6921 0.5028 0.087 Uiso 1 1 calc R
C45 C 0.9450(2) 0.69296(19) 0.52854(12) 0.0603(5) Uani 1 1 d .
H36 H 0.9129 0.7467 0.4850 0.072 Uiso 1 1 calc R
C46 C 0.86776(18) 0.64662(16) 0.58249(11) 0.0473(4) Uani 1 1 d .
H35 H 0.7839 0.6699 0.5749 0.057 Uiso 1 1 calc R
C47 C 0.85905(15) 0.63399(13) 0.85768(9) 0.0363(3) Uani 1 1 d .

loop_
_atom_site_aniso_label
_atom_site_aniso_U_11
_atom_site_aniso_U_22
_atom_site_aniso_U_33
_atom_site_aniso_U_23
_atom_site_aniso_U_13
_atom_site_aniso_U_12
Mn1 0.03113(12) 0.02686(12) 0.02332(11) -0.00047(8) -0.00101(8) -0.00187(8)
P1 0.0342(2) 0.02788(18) 0.02338(17) 0.00001(13) -0.00079(14) 0.00056(14)
P2 0.0353(2) 0.0320(2) 0.02798(18) -0.00477(14) 0.00034(15) -0.00234(15)
Cl1 0.0545(3) 0.0524(3) 0.0422(2) -0.00313(18) -0.00610(19) -0.0107(2)
O1 0.0737(10) 0.0503(8) 0.0534(8) 0.0145(6) 0.0052(7) -0.0193(7)
N1 0.0341(6) 0.0328(6) 0.0301(6) -0.0045(5) -0.0005(5) -0.0061(5)
N2 0.0327(6) 0.0333(6) 0.0255(6) -0.0019(5) -0.0018(5) -0.0067(5)
O4 0.0446(7) 0.0691(9) 0.0565(8) -0.0021(7) -0.0163(6) -0.0089(6)
O5 0.0862(14) 0.0552(11) 0.196(3) 0.0046(13) -0.0297(15) -0.0074(10)
O6 0.0767(13) 0.0927(14) 0.163(2) -0.0229(14) -0.0050(13) -0.0416(11)
O7 0.0795(12) 0.1429(19) 0.0460(9) -0.0010(10) 0.0020(8) 0.0080(12)
O8 0.1410(19) 0.1296(18) 0.0444(9) -0.0078(10) -0.0288(11) -0.0118(15)
C62 0.0423(8) 0.0325(8) 0.0360(8) -0.0060(6) 0.0031(6) -0.0042(6)
C63 0.0418(8) 0.0415(8) 0.0230(7) 0.0006(6) -0.0003(6) -0.0014(7)
N3 0.0494(8) 0.0508(8) 0.0342(7) 0.0138(6) -0.0119(6) -0.0166(7)
C61 0.0403(8) 0.0319(8) 0.0413(9) -0.0044(6) -0.0011(7) 0.0003(6)
C1 0.0526(10) 0.0366(9) 0.0473(10) 0.0008(7) 0.0023(8) -0.0043(7)
C2 0.0740(15) 0.0403(10) 0.0743(15) 0.0055(10) 0.0103(12) -0.0110(10)
C3 0.105(2) 0.0570(14) 0.105(2) -0.0104(14) 0.0053(17) -0.0428(15)
C4 0.122(3) 0.092(2) 0.091(2) -0.0090(16) -0.0286(18) -0.0642(19)
C5 0.0802(15) 0.0660(14) 0.0571(12) 0.0003(10) -0.0186(11) -0.0295(12)
C6 0.0365(8) 0.0345(8) 0.0306(7) -0.0035(6) 0.0007(6) 0.0015(6)
C7 0.0470(10) 0.0381(9) 0.0475(10) -0.0003(7) -0.0069(8) 0.0006(7)
C8 0.0479(11) 0.0537(11) 0.0635(13) -0.0057(9) -0.0153(9) 0.0096(9)
C9 0.0363(10) 0.0849(16) 0.0639(13) -0.0127(12) -0.0034(9) 0.0000(10)
C10 0.0461(11) 0.0823(16) 0.0623(13) 0.0093(11) 0.0042(9) -0.0160(10)
C11 0.0412(9) 0.0569(11) 0.0506(10) 0.0129(9) 0.0021(8) -0.0039(8)
C12 0.0469(9) 0.0457(9) 0.0308(8) 0.0008(7) -0.0019(7) 0.0022(7)
C13 0.0571(11) 0.0635(12) 0.0339(9) 0.0113(8) -0.0068(8) 0.0033(9)
C14 0.0636(13) 0.0926(16) 0.0248(8) 0.0049(9) -0.0015(8) -0.0002(11)
C15 0.0737(14) 0.0816(15) 0.0300(9) -0.0109(9) 0.0074(9) 0.0053(12)
C16 0.0599(11) 0.0547(11) 0.0329(8) -0.0047(8) 0.0016(8) 0.0091(9)
C17 0.0417(8) 0.0341(8) 0.0326(8) -0.0003(6) -0.0007(6) -0.0022(6)
C18 0.0344(8) 0.0373(8) 0.0292(7) -0.0035(6) -0.0034(6) -0.0056(6)
C19 0.0387(8) 0.0361(8) 0.0261(7) 0.0011(6) -0.0041(6) -0.0072(6)
C20 0.0505(10) 0.0488(10) 0.0328(8) 0.0030(7) -0.0036(7) -0.0187(8)
C21 0.0774(15) 0.0660(13) 0.0467(11) 0.0140(9) -0.0048(10) -0.0364(11)
C22 0.0772(15) 0.0785(15) 0.0574(12) 0.0009(11) 0.0064(11) -0.0487(13)
C23 0.0511(11) 0.0742(14) 0.0599(12) -0.0095(10) -0.0009(9) -0.0316(10)
C24 0.0430(9) 0.0549(10) 0.0434(9) -0.0049(8) -0.0062(7) -0.0157(8)
C25 0.0391(8) 0.0396(8) 0.0293(7) -0.0045(6) 0.0003(6) -0.0118(6)
C26 0.0442(9) 0.0509(10) 0.0409(9) 0.0024(7) -0.0140(7) -0.0086(8)
C27 0.0412(10) 0.0712(13) 0.0563(12) -0.0053(10) -0.0161(8) -0.0130(9)
C28 0.0430(10) 0.0657(12) 0.0573(11) -0.0071(9) -0.0037(8) -0.0231(9)
C29 0.0435(9) 0.0440(9) 0.0426(9) -0.0033(7) -0.0002(7) -0.0155(7)
C30 0.0366(8) 0.0402(8) 0.0397(8) -0.0108(7) 0.0017(6) -0.0052(7)
C31 0.0630(13) 0.1107(19) 0.0428(10) -0.0185(11) 0.0061(9) -0.0460(13)
C32 0.0877(18) 0.160(3) 0.0500(13) -0.0275(16) 0.0014(12) -0.073(2)
C33 0.0649(14) 0.107(2) 0.0714(15) -0.0280(14) -0.0004(12) -0.0439(14)
C34 0.0661(14) 0.0611(13) 0.0739(15) -0.0091(11) 0.0079(11) -0.0307(11)
C35 0.0727(13) 0.0513(11) 0.0469(10) -0.0041(8) 0.0045(9) -0.0258(10)
C36 0.0670(13) 0.0453(10) 0.0509(11) -0.0142(8) -0.0012(9) 0.0076(9)
C37 0.0766(15) 0.0464(11) 0.0774(16) -0.0202(11) -0.0023(12) 0.0160(10)
C38 0.0676(14) 0.0441(11) 0.0795(16) -0.0046(10) -0.0159(12) 0.0145(10)
C39 0.0614(12) 0.0464(10) 0.0539(11) 0.0012(9) -0.0142(9) 0.0039(9)
C40 0.0471(9) 0.0368(8) 0.0436(9) -0.0045(7) -0.0042(7) 0.0026(7)
C41 0.0411(8) 0.0426(9) 0.0313(7) -0.0113(6) 0.0043(6) -0.0090(7)
C42 0.0438(10) 0.0751(13) 0.0443(10) -0.0043(9) -0.0048(8) -0.0187(9)
C43 0.0482(12) 0.115(2) 0.0631(14) -0.0086(14) 0.0022(10) -0.0365(13)
C44 0.0745(16) 0.0975(19) 0.0545(13) -0.0061(12) 0.0161(11) -0.0441(14)
C45 0.0770(15) 0.0621(13) 0.0406(10) -0.0016(9) 0.0121(10) -0.0169(11)
C46 0.0516(10) 0.0510(10) 0.0356(8) -0.0055(7) 0.0072(7) -0.0041(8)
C47 0.0390(8) 0.0357(8) 0.0312(7) -0.0024(6) -0.0004(6) -0.0024(6)

loop_
_atom_type_symbol
_atom_type_description
_atom_type_scat_dispersion_real
_atom_type_scat_dispersion_imag
_atom_type_scat_source
C C 0.0033 0.0016 'International Tables Vol C Tables 4.2.6.8 and 6.1.1.4'
H H 0.0000 0.0000 'International Tables Vol C Tables 4.2.6.8 and 6.1.1.4'
N N 0.0061 0.0033 'International Tables Vol C Tables 4.2.6.8 and 6.1.1.4'
O O 0.0106 0.0060 'International Tables Vol C Tables 4.2.6.8 and 6.1.1.4'
P P 0.1023 0.0942 'International Tables Vol C Tables 4.2.6.8 and 6.1.1.4'
Mn Mn 0.3368 0.7283 'International Tables Vol C Tables 4.2.6.8 and 6.1.1.4'
Cl Cl 0.1484 0.1585 'International Tables Vol C Tables 4.2.6.8 and 6.1.1.4'

loop_
_geom_angle_atom_site_label_1
_geom_angle_atom_site_label_2
_geom_angle_atom_site_label_3
_geom_angle
C17 Mn1 C47 95.05(7)
C17 Mn1 N2 170.40(6)
C47 Mn1 N2 94.54(6)
C17 Mn1 N1 92.18(6)
C47 Mn1 N1 172.65(6)
N2 Mn1 N1 78.24(5)
C17 Mn1 P2 88.92(5)
C47 Mn1 P2 89.54(5)
N2 Mn1 P2 90.83(4)
N1 Mn1 P2 91.95(4)
C17 Mn1 P1 88.17(5)
C47 Mn1 P1 88.22(5)
N2 Mn1 P1 92.45(4)
N1 Mn1 P1 90.67(4)
P2 Mn1 P1 176.158(16)
C62 P1 C63 102.01(8)
C62 P1 C6 107.96(7)
C63 P1 C6 100.79(7)
C62 P1 Mn1 114.36(5)
C63 P1 Mn1 117.29(5)
C6 P1 Mn1 112.97(5)
C41 P2 C30 105.18(7)
C41 P2 C61 102.62(8)
C30 P2 C61 99.98(8)
C41 P2 Mn1 113.98(5)
C30 P2 Mn1 116.48(5)
C61 P2 Mn1 116.64(6)
O8 Cl1 O5 110.82(16)
O8 Cl1 O6 111.64(16)
O5 Cl1 O6 109.54(13)
O8 Cl1 O7 106.76(13)
O5 Cl1 O7 109.95(15)
O6 Cl1 O7 108.06(14)
C29 N1 C18 116.45(14)
C29 N1 Mn1 127.11(11)
C18 N1 Mn1 116.38(10)
C19 N2 C25 105.51(12)
C19 N2 Mn1 113.93(10)
C25 N2 Mn1 140.56(10)
C5 C62 C1 117.93(18)
C5 C62 P1 120.81(14)
C1 C62 P1 120.91(14)
C12 C63 C16 118.38(15)
C12 C63 P1 123.19(12)
C16 C63 P1 118.42(12)
C19 N3 C20 107.68(13)
C19 N3 H20 126.2
C20 N3 H20 126.2
C40 C61 C36 118.01(16)
C40 C61 P2 122.85(13)
C36 C61 P2 119.12(14)
C2 C1 C62 120.6(2)
C2 C1 H5 119.7
C62 C1 H5 119.7
C3 C2 C1 120.5(2)
C3 C2 H1 119.7
C1 C2 H1 119.7
C4 C3 C2 119.5(2)
C4 C3 H2 120.2
C2 C3 H2 120.2
C3 C4 C5 120.7(2)
C3 C4 H4 119.7
C5 C4 H4 119.7
C62 C5 C4 120.7(2)
C62 C5 H3 119.6
C4 C5 H3 119.6
C7 C6 C11 118.11(16)
C7 C6 P1 123.73(13)
C11 C6 P1 117.69(12)
C8 C7 C6 120.52(18)
C8 C7 H10 119.7
C6 C7 H10 119.7
C9 C8 C7 120.92(19)
C9 C8 H6 119.5
C7 C8 H6 119.5
C8 C9 C10 119.55(19)
C8 C9 H9 120.2
C10 C9 H9 120.2
C9 C10 C11 120.1(2)
C9 C10 H8 120.0
C11 C10 H8 120.0
C10 C11 C6 120.80(18)
C10 C11 H7 119.6
C6 C11 H7 119.6
C63 C12 C13 120.81(17)
C63 C12 H15 119.6
C13 C12 H15 119.6
C14 C13 C12 120.02(18)
C14 C13 H14 120.0
C12 C13 H14 120.0
C13 C14 C15 119.91(17)
C13 C14 H13 120.0
C15 C14 H13 120.0
C14 C15 C16 120.40(19)
C14 C15 H12 119.8
C16 C15 H12 119.8
C15 C16 C63 120.44(18)
C15 C16 H11 119.8
C63 C16 H11 119.8
O1 C17 Mn1 176.86(16)
N1 C18 C26 123.35(15)
N1 C18 C19 111.92(13)
C26 C18 C19 124.71(15)
N2 C19 N3 112.19(14)
N2 C19 C18 119.52(13)
N3 C19 C18 128.28(14)
N3 C20 C21 131.71(17)
N3 C20 C25 105.83(14)
C21 C20 C25 122.45(17)
C22 C21 C20 116.88(19)
C22 C21 H19 121.6
C20 C21 H19 121.6
C21 C22 C23 121.65(19)
C21 C22 H18 119.2
C23 C22 H18 119.2
C24 C23 C22 121.96(19)
C24 C23 H17 119.0
C22 C23 H17 119.0
C23 C24 C25 117.39(18)
C23 C24 H16 121.3
C25 C24 H16 121.3
N2 C25 C24 131.53(15)
N2 C25 C20 108.78(14)
C24 C25 C20 119.67(15)
C27 C26 C18 118.72(17)
C27 C26 H21 120.6
C18 C26 H21 120.6
C28 C27 C26 118.78(17)
C28 C27 H24 120.6
C26 C27 H24 120.6
C27 C28 C29 119.50(18)
C27 C28 H23 120.3
C29 C28 H23 120.3
N1 C29 C28 123.18(17)
N1 C29 H22 118.4
C28 C29 H22 118.4
C31 C30 C35 117.77(17)
C31 C30 P2 124.36(14)
C35 C30 P2 117.87(14)
C30 C31 C32 120.7(2)
C30 C31 H29 119.7
C32 C31 H29 119.7
C33 C32 C31 121.0(2)
C33 C32 H28 119.5
C31 C32 H28 119.5
C34 C33 C32 119.1(2)
C34 C33 H27 120.4
C32 C33 H27 120.4
C33 C34 C35 120.6(2)
C33 C34 H26 119.7
C35 C34 H26 119.7
C34 C35 C30 120.75(19)
C34 C35 H25 119.6
C30 C35 H25 119.6
C37 C36 C61 120.6(2)
C37 C36 H34 119.7
C61 C36 H34 119.7
C38 C37 C36 120.4(2)
C38 C37 H30 119.8
C36 C37 H30 119.8
C39 C38 C37 119.98(19)
C39 C38 H33 120.0
C37 C38 H33 120.0
C38 C39 C40 119.8(2)
C38 C39 H32 120.1
C40 C39 H32 120.1
C61 C40 C39 121.17(17)
C61 C40 H31 119.4
C39 C40 H31 119.4
C42 C41 C46 118.03(17)
C42 C41 P2 121.15(14)
C46 C41 P2 120.55(13)
C41 C42 C43 120.0(2)
C41 C42 H39 120.0
C43 C42 H39 120.0
C44 C43 C42 120.7(2)
C44 C43 H38 119.6
C42 C43 H38 119.6
C45 C44 C43 119.7(2)
C45 C44 H37 120.1
C43 C44 H37 120.1
C44 C45 C46 120.2(2)
C44 C45 H36 119.9
C46 C45 H36 119.9
C45 C46 C41 121.23(19)
C45 C46 H35 119.4
C41 C46 H35 119.4
O4 C47 Mn1 178.75(15)

loop_
_geom_bond_atom_site_label_1
_geom_bond_atom_site_label_2
_geom_bond_distance
Mn1 C17 1.7775(16)
Mn1 C47 1.7895(16)
Mn1 N2 2.0530(12)
Mn1 N1 2.0769(13)
Mn1 P2 2.3279(4)
Mn1 P1 2.3287(4)
P1 C62 1.8319(17)
P1 C63 1.8370(15)
P1 C6 1.8370(16)
P2 C41 1.8294(17)
P2 C30 1.8379(17)
P2 C61 1.8390(16)
Cl1 O8 1.4001(18)
Cl1 O5 1.4005(19)
Cl1 O6 1.4079(19)
Cl1 O7 1.4307(19)
O1 C17 1.151(2)
N1 C29 1.346(2)
N1 C18 1.3542(19)
N2 C19 1.3308(19)
N2 C25 1.388(2)
O4 C47 1.154(2)
C62 C5 1.376(3)
C62 C1 1.396(2)
C63 C12 1.383(2)
C63 C16 1.394(2)
N3 C19 1.348(2)
N3 C20 1.372(2)
N3 H20 0.8600
C61 C40 1.386(2)
C61 C36 1.394(2)
C1 C2 1.380(3)
C1 H5 0.9300
C2 C3 1.370(4)
C2 H1 0.9300
C3 C4 1.359(4)
C3 H2 0.9300
C4 C5 1.390(3)
C4 H4 0.9300
C5 H3 0.9300
C6 C7 1.388(2)
C6 C11 1.390(2)
C7 C8 1.382(3)
C7 H10 0.9300
C8 C9 1.366(3)
C8 H6 0.9300
C9 C10 1.376(3)
C9 H9 0.9300
C10 C11 1.388(3)
C10 H8 0.9300
C11 H7 0.9300
C12 C13 1.392(2)
C12 H15 0.9300
C13 C14 1.371(3)
C13 H14 0.9300
C14 C15 1.374(3)
C14 H13 0.9300
C15 C16 1.385(3)
C15 H12 0.9300
C16 H11 0.9300
C18 C26 1.381(2)
C18 C19 1.443(2)
C20 C21 1.392(3)
C20 C25 1.402(2)
C21 C22 1.362(3)
C21 H19 0.9300
C22 C23 1.393(3)
C22 H18 0.9300
C23 C24 1.381(3)
C23 H17 0.9300
C24 C25 1.394(2)
C24 H16 0.9300
C26 C27 1.378(3)
C26 H21 0.9300
C27 C28 1.373(3)
C27 H24 0.9300
C28 C29 1.375(3)
C28 H23 0.9300
C29 H22 0.9300
C30 C31 1.376(3)
C30 C35 1.389(3)
C31 C32 1.388(3)
C31 H29 0.9300
C32 C33 1.364(4)
C32 H28 0.9300
C33 C34 1.360(3)
C33 H27 0.9300
C34 C35 1.389(3)
C34 H26 0.9300
C35 H25 0.9300
C36 C37 1.379(3)
C36 H34 0.9300
C37 C38 1.378(3)
C37 H30 0.9300
C38 C39 1.369(3)
C38 H33 0.9300
C39 C40 1.390(2)
C39 H32 0.9300
C40 H31 0.9300
C41 C42 1.386(3)
C41 C46 1.395(2)
C42 C43 1.391(3)
C42 H39 0.9300
C43 C44 1.375(4)
C43 H38 0.9300
C44 C45 1.362(3)
C44 H37 0.9300
C45 C46 1.379(3)
C45 H36 0.9300
C46 H35 0.9300

loop_
_geom_hbond_atom_site_label_D
_geom_hbond_atom_site_label_H
_geom_hbond_atom_site_label_A
_geom_hbond_distance_DH
_geom_hbond_distance_HA
_geom_hbond_distance_DA
_geom_hbond_angle_DHA
_geom_hbond_site_symmetry_A
C24 H16 O4 0.93 2.62 3.456(2) 149.7 .
C15 H12 O8 0.93 2.59 3.417(3) 147.9 1_556
C11 H7 O1 0.93 2.55 3.198(2) 127.2 2_667
C7 H10 O8 0.93 2.55 3.336(3) 142.7 2_676
N3 H20 O7 0.86 2.39 3.106(2) 141.6 2_676
N3 H20 O7 0.86 2.21 2.930(2) 140.7 .

loop_
_geom_torsion_atom_site_label_1
_geom_torsion_atom_site_label_2
_geom_torsion_atom_site_label_3
_geom_torsion_atom_site_label_4
_geom_torsion
C17 Mn1 P1 C62 162.14(8)
C47 Mn1 P1 C62 67.03(8)
N2 Mn1 P1 C62 -27.45(7)
N1 Mn1 P1 C62 -105.71(7)
P2 Mn1 P1 C62 121.4(3)
C17 Mn1 P1 C63 42.75(8)
C47 Mn1 P1 C63 -52.36(8)
N2 Mn1 P1 C63 -146.83(7)
N1 Mn1 P1 C63 134.90(7)
P2 Mn1 P1 C63 2.0(3)
C17 Mn1 P1 C6 -73.83(8)
C47 Mn1 P1 C6 -168.94(8)
N2 Mn1 P1 C6 96.58(7)
N1 Mn1 P1 C6 18.32(7)
P2 Mn1 P1 C6 -114.6(3)
C17 Mn1 P2 C41 -165.84(8)
C47 Mn1 P2 C41 -70.78(8)
N2 Mn1 P2 C41 23.76(7)
N1 Mn1 P2 C41 102.02(7)
P1 Mn1 P2 C41 -125.1(3)
C17 Mn1 P2 C30 71.36(8)
C47 Mn1 P2 C30 166.42(8)
N2 Mn1 P2 C30 -99.04(7)
N1 Mn1 P2 C30 -20.78(7)
P1 Mn1 P2 C30 112.1(3)
C17 Mn1 P2 C61 -46.46(8)
C47 Mn1 P2 C61 48.60(8)
N2 Mn1 P2 C61 143.14(7)
N1 Mn1 P2 C61 -138.60(7)
P1 Mn1 P2 C61 -5.7(3)
C17 Mn1 N1 C29 3.62(15)
C47 Mn1 N1 C29 -165.8(4)
N2 Mn1 N1 C29 -176.94(14)
P2 Mn1 N1 C29 92.61(13)
P1 Mn1 N1 C29 -84.57(13)
C17 Mn1 N1 C18 -179.19(12)
C47 Mn1 N1 C18 11.4(5)
N2 Mn1 N1 C18 0.25(11)
P2 Mn1 N1 C18 -90.20(11)
P1 Mn1 N1 C18 92.62(11)
C17 Mn1 N2 C19 3.1(4)
C47 Mn1 N2 C19 -178.84(11)
N1 Mn1 N2 C19 -0.26(11)
P2 Mn1 N2 C19 91.55(11)
P1 Mn1 N2 C19 -90.43(11)
C17 Mn1 N2 C25 -176.3(3)
C47 Mn1 N2 C25 1.76(17)
N1 Mn1 N2 C25 -179.67(17)
P2 Mn1 N2 C25 -87.85(16)
P1 Mn1 N2 C25 90.17(16)
C63 P1 C62 C5 20.54(19)
C6 P1 C62 C5 126.21(17)
Mn1 P1 C62 C5 -107.13(17)
C63 P1 C62 C1 -166.42(14)
C6 P1 C62 C1 -60.74(16)
Mn1 P1 C62 C1 65.92(15)
C62 P1 C63 C12 -119.19(16)
C6 P1 C63 C12 129.62(16)
Mn1 P1 C63 C12 6.57(18)
C62 P1 C63 C16 59.84(17)
C6 P1 C63 C16 -51.35(17)
Mn1 P1 C63 C16 -174.40(14)
C41 P2 C61 C40 122.21(16)
C30 P2 C61 C40 -129.62(16)
Mn1 P2 C61 C40 -3.12(18)
C41 P2 C61 C36 -56.47(17)
C30 P2 C61 C36 51.70(17)
Mn1 P2 C61 C36 178.21(14)
C5 C62 C1 C2 -1.6(3)
P1 C62 C1 C2 -174.88(16)
C62 C1 C2 C3 0.2(3)
C1 C2 C3 C4 1.4(4)
C2 C3 C4 C5 -1.4(5)
C1 C62 C5 C4 1.6(4)
P1 C62 C5 C4 174.9(2)
C3 C4 C5 C62 -0.1(5)
C62 P1 C6 C7 36.71(17)
C63 P1 C6 C7 143.24(15)
Mn1 P1 C6 C7 -90.76(15)
C62 P1 C6 C11 -151.27(14)
C63 P1 C6 C11 -44.75(16)
Mn1 P1 C6 C11 81.25(15)
C11 C6 C7 C8 0.0(3)
P1 C6 C7 C8 172.03(15)
C6 C7 C8 C9 0.6(3)
C7 C8 C9 C10 -0.9(3)
C8 C9 C10 C11 0.6(4)
C9 C10 C11 C6 0.0(4)
C7 C6 C11 C10 -0.3(3)
P1 C6 C11 C10 -172.81(18)
C16 C63 C12 C13 -0.6(3)
P1 C63 C12 C13 178.42(16)
C63 C12 C13 C14 -1.0(3)
C12 C13 C14 C15 1.2(4)
C13 C14 C15 C16 0.3(4)
C14 C15 C16 C63 -2.0(4)
C12 C63 C16 C15 2.1(3)
P1 C63 C16 C15 -176.95(18)
C47 Mn1 C17 O1 179(100)
N2 Mn1 C17 O1 -3(3)
N1 Mn1 C17 O1 1(3)
P2 Mn1 C17 O1 -91(3)
P1 Mn1 C17 O1 91(3)
C29 N1 C18 C26 -1.2(2)
Mn1 N1 C18 C26 -178.71(13)
C29 N1 C18 C19 177.31(14)
Mn1 N1 C18 C19 -0.19(17)
C25 N2 C19 N3 -0.49(18)
Mn1 N2 C19 N3 179.90(11)
C25 N2 C19 C18 179.86(14)
Mn1 N2 C19 C18 0.26(18)
C20 N3 C19 N2 0.6(2)
C20 N3 C19 C18 -179.80(16)
N1 C18 C19 N2 0.0(2)
C26 C18 C19 N2 178.46(16)
N1 C18 C19 N3 -179.63(16)
C26 C18 C19 N3 -1.1(3)
C19 N3 C20 C21 178.7(2)
C19 N3 C20 C25 -0.4(2)
N3 C20 C21 C22 -178.8(2)
C25 C20 C21 C22 0.2(3)
C20 C21 C22 C23 0.3(4)
C21 C22 C23 C24 -0.3(4)
C22 C23 C24 C25 0.0(3)
C19 N2 C25 C24 -178.08(18)
Mn1 N2 C25 C24 1.4(3)
C19 N2 C25 C20 0.20(18)
Mn1 N2 C25 C20 179.64(13)
C23 C24 C25 N2 178.56(18)
C23 C24 C25 C20 0.4(3)
N3 C20 C25 N2 0.1(2)
C21 C20 C25 N2 -179.06(18)
N3 C20 C25 C24 178.66(16)
C21 C20 C25 C24 -0.5(3)
N1 C18 C26 C27 1.7(3)
C19 C18 C26 C27 -176.61(17)
C18 C26 C27 C28 -0.8(3)
C26 C27 C28 C29 -0.5(3)
C18 N1 C29 C28 -0.2(3)
Mn1 N1 C29 C28 176.99(14)
C27 C28 C29 N1 1.1(3)
C41 P2 C30 C31 -9.5(2)
C61 P2 C30 C31 -115.58(19)
Mn1 P2 C30 C31 117.80(18)
C41 P2 C30 C35 169.69(15)
C61 P2 C30 C35 63.58(16)
Mn1 P2 C30 C35 -63.04(16)
C35 C30 C31 C32 -1.1(4)
P2 C30 C31 C32 178.0(2)
C30 C31 C32 C33 0.4(5)
C31 C32 C33 C34 0.7(5)
C32 C33 C34 C35 -1.0(4)
C33 C34 C35 C30 0.2(4)
C31 C30 C35 C34 0.9(3)
P2 C30 C35 C34 -178.36(17)
C40 C61 C36 C37 -1.1(3)
P2 C61 C36 C37 177.67(19)
C61 C36 C37 C38 1.3(4)
C36 C37 C38 C39 -0.3(4)
C37 C38 C39 C40 -0.9(4)
C36 C61 C40 C39 -0.2(3)
P2 C61 C40 C39 -178.87(16)
C38 C39 C40 C61 1.2(3)
C30 P2 C41 C42 -126.89(15)
C61 P2 C41 C42 -22.72(17)
Mn1 P2 C41 C42 104.33(15)
C30 P2 C41 C46 59.12(16)
C61 P2 C41 C46 163.29(14)
Mn1 P2 C41 C46 -69.66(15)
C46 C41 C42 C43 -0.9(3)
P2 C41 C42 C43 -174.99(18)
C41 C42 C43 C44 1.2(4)
C42 C43 C44 C45 -1.0(4)
C43 C44 C45 C46 0.6(4)
C44 C45 C46 C41 -0.3(3)
C42 C41 C46 C45 0.5(3)
P2 C41 C46 C45 174.63(15)
C17 Mn1 C47 O4 -142(7)
N2 Mn1 C47 O4 38(7)
N1 Mn1 C47 O4 27(7)
P2 Mn1 C47 O4 129(7)
P1 Mn1 C47 O4 -54(7)
